data_7051265
loop_
_publ_author_name
'Ga\/ldecka, Ewa'
'Ga\/ldecki, Zdzislaw'
'Gawryszewska, Paula'
'Legendziewicz, Janina'

_publ_section_title
;
 Structure of a novel polynuclear europium compound with
 N-phosphonomethylglycine:
 heptaaquaperchloratodi-\m4-N-phosphonomethylglycine-dieuropium(III)
 triperchlorate monohydrate,
 [Eu2(HO3PCH2NH2CH2CO2)2(H2O)7(ClO4)]&#x00B7;3ClO4&#x00B7;H2O
;
_journal_issue 6
_journal_name_full 'New Journal of Chemistry'
_journal_page_first 387
_journal_paper_doi 10.1039/b000230p
_journal_volume 24
_journal_year 2000
_chemical_formula_sum 'C6 H0 Cl4 Eu2 N2 O34 P2'
_chemical_formula_weight 1151.74
_chemical_name_systematic
;
 ?
;
_space_group_IT_number 14
_symmetry_space_group_name_Hall '-P 2ybc'
_symmetry_space_group_name_H-M 'P 1 21/c 1'
_atom_sites_solution_hydrogens geom
_atom_sites_solution_primary direct
_atom_sites_solution_secondary difmap
_audit_creation_method SHELXL-97
_cell_angle_alpha 90.00
_cell_angle_beta 113.37(3)
_cell_angle_gamma 90.00
_cell_formula_units_Z 4
_cell_length_a 17.788(4)
_cell_length_b 10.706(2)
_cell_length_c 18.560(4)
_cell_measurement_temperature 293(2)
_cell_volume 3244.6(14)
_computing_structure_refinement 'SHELXL-97 (Sheldrick, 1997)'
_computing_structure_solution 'SHELXS-97 (Sheldrick, 1990)'
_diffrn_ambient_temperature 293(2)
_diffrn_measured_fraction_theta_full 0.579
_diffrn_measured_fraction_theta_max 0.579
_diffrn_radiation_monochromator graphite
_diffrn_radiation_source 'fine-focus sealed tube'
_diffrn_radiation_type MoK\a
_diffrn_radiation_wavelength 0.71073
_diffrn_reflns_av_R_equivalents 0.0728
_diffrn_reflns_av_sigmaI/netI 0.0669
_diffrn_reflns_limit_h_max 23
_diffrn_reflns_limit_h_min 0
_diffrn_reflns_limit_k_max 0
_diffrn_reflns_limit_k_min -12
_diffrn_reflns_limit_l_max 20
_diffrn_reflns_limit_l_min -22
_diffrn_reflns_number 5990
_diffrn_reflns_theta_full 30.12
_diffrn_reflns_theta_max 30.12
_diffrn_reflns_theta_min 1.25
_exptl_absorpt_coefficient_mu 4.382
_exptl_crystal_density_diffrn 2.358
_exptl_crystal_density_method 'not measured'
_exptl_crystal_F_000 2184
_refine_diff_density_max 2.125
_refine_diff_density_min -2.631
_refine_diff_density_rms 0.326
_refine_ls_extinction_coef 0.0016(2)
_refine_ls_extinction_expression Fc^*^=kFc[1+0.001xFc^2^\l^3^/sin(2\q)]^-1/4^
_refine_ls_extinction_method SHELXL
_refine_ls_goodness_of_fit_ref 0.959
_refine_ls_hydrogen_treatment mixed
_refine_ls_matrix_type full
_refine_ls_number_parameters 452
_refine_ls_number_reflns 5820
_refine_ls_number_restraints 0
_refine_ls_restrained_S_all 0.959
_refine_ls_R_factor_all 0.1239
_refine_ls_R_factor_gt 0.0656
_refine_ls_shift/su_max 0.163
_refine_ls_shift/su_mean 0.010
_refine_ls_structure_factor_coef Fsqd
_refine_ls_weighting_details 'w=1/[\s^2^(Fo^2^)+(0.0899P)^2^+184.9964P] where P=(Fo^2^+2Fc^2^)/3'
_refine_ls_weighting_scheme calc
_refine_ls_wR_factor_gt 0.1614
_refine_ls_wR_factor_ref 0.2104
_reflns_number_gt 3774
_reflns_number_total 5820
_reflns_threshold_expression >2sigma(I)
_cod_data_source_file b000230p.txt
_cod_data_source_block 9fin6
_cod_depositor_comments
;
The following automatic conversions were performed:

'_refine_ls_weighting_scheme' value 'calc
w=1/[\s^2^(Fo^2^)+(0.0899P)^2^+184.9964P] where P=(Fo^2^+2Fc^2^)/3'
was changed to 'calc'. New tag '_refine_ls_weighting_details' was
created. The value of the new tag was set to
'w=1/[\s^2^(Fo^2^)+(0.0899P)^2^+184.9964P] where P=(Fo^2^+2Fc^2^)/3'.

Automatic conversion script
Id: cif_fix_values 3143 2015-03-26 13:38:13Z robertas 
;
_cod_original_cell_volume 3244.6(12)
_cod_database_code 7051265

loop_
_symmetry_equiv_pos_as_xyz
'x, y, z'
'-x, y+1/2, -z+1/2'
'-x, -y, -z'
'x, -y-1/2, z-1/2'

loop_
_atom_site_label
_atom_site_type_symbol
_atom_site_fract_x
_atom_site_fract_y
_atom_site_fract_z
_atom_site_U_iso_or_equiv
_atom_site_adp_type
_atom_site_occupancy
_atom_site_calc_flag
_atom_site_refinement_flags
_atom_site_disorder_assembly
_atom_site_disorder_group
Eu1 Eu -0.00443(5) -0.45614(8) 0.10328(5) 0.0276(3) Uani 1 d . . .
Eu2 Eu 0.49829(5) 0.23112(7) 0.17994(5) 0.0225(3) Uani 1 d . . .
Cl1 Cl 0.4791(4) 0.2241(5) 0.3828(3) 0.0481(12) Uani 1 d . . .
Cl2 Cl 0.2548(3) -0.2034(5) 0.3421(3) 0.0505(13) Uani 1 d . . .
Cl3 Cl 0.2213(3) 0.3931(6) 0.3992(3) 0.0575(15) Uani 1 d . . .
Cl4 Cl 0.0751(3) 0.4475(5) 0.6460(4) 0.0535(13) Uani 1 d . . .
P1 P 0.3600(2) -0.0306(4) 0.1805(2) 0.0255(9) Uani 1 d . . .
P2 P 0.6394(3) -0.0104(4) 0.3104(3) 0.0290(9) Uani 1 d . . .
O1 O 0.4032(7) 0.0725(10) 0.1576(7) 0.034(3) Uani 1 d . . .
O2 O 0.4070(7) -0.1321(12) 0.2316(7) 0.037(3) Uani 1 d . . .
O3 O 0.3031(7) 0.0334(11) 0.2180(7) 0.034(3) Uani 1 d . . .
O4 O 0.0523(7) -0.3819(12) -0.0030(8) 0.045(4) Uani 1 d . . .
O5 O 0.1160(8) -0.3224(13) 0.1201(9) 0.045(3) Uani 1 d . . .
O1' O 0.5875(8) 0.0884(12) 0.2549(8) 0.045(3) Uani 1 d . . .
O2' O 0.5964(7) -0.1153(11) 0.3299(7) 0.033(3) Uani 1 d . . .
O3' O 0.7015(7) 0.0530(12) 0.3894(8) 0.042(3) Uani 1 d . . .
O4' O 0.8814(10) -0.1174(15) 0.4928(8) 0.058(4) Uani 1 d . . .
O5' O 0.8884(7) -0.0860(11) 0.3764(7) 0.033(3) Uani 1 d . . .
O1W O -0.0327(11) -0.2379(14) 0.1161(13) 0.077(6) Uani 1 d . . .
O2W O 0.0693(10) -0.4073(19) 0.2409(8) 0.070(5) Uani 1 d . . .
O3W O -0.1233(8) -0.4457(16) 0.1388(9) 0.058(4) Uani 1 d . . .
O4W O -0.0091(9) -0.6440(14) 0.1785(10) 0.058(4) Uani 1 d . . .
O5W O 0.5484(11) 0.1094(16) 0.0923(9) 0.064(5) Uani 1 d . . .
O6W O 0.5384(10) 0.3771(14) 0.0988(9) 0.058(4) Uani 1 d . . .
O7W O 0.3958(10) 0.2381(16) 0.0391(9) 0.059(4) Uani 1 d . . .
O8W O 0.2983(13) 0.4546(18) 0.9833(10) 0.082(6) Uani 1 d . . .
O11 O 0.410(3) 0.169(5) 0.389(2) 0.24(3) Uani 1 d . . .
O12 O 0.538(2) 0.147(3) 0.4238(16) 0.21(2) Uani 1 d . . .
O13 O 0.4594(12) 0.218(2) 0.3007(10) 0.082(6) Uani 1 d . . .
O14 O 0.486(2) 0.339(2) 0.4110(15) 0.172(15) Uani 1 d . . .
O21 O 0.3034(14) -0.241(2) 0.4175(11) 0.095(7) Uani 1 d . . .
O22 O 0.2728(12) -0.0726(14) 0.3368(9) 0.065(5) Uani 1 d . . .
O23 O 0.2698(16) -0.2700(19) 0.2839(12) 0.099(7) Uani 1 d . . .
O24 O 0.1711(12) -0.219(2) 0.3320(16) 0.105(8) Uani 1 d . . .
O31 O 0.2121(17) 0.335(3) 0.4599(13) 0.128(10) Uani 1 d . . .
O32 O 0.1646(19) 0.504(3) 0.388(2) 0.168(14) Uani 1 d . . .
O33 O 0.1914(19) 0.336(4) 0.3305(15) 0.168(16) Uani 1 d . . .
O34 O 0.2993(10) 0.4459(17) 0.4219(11) 0.072(5) Uani 1 d . . .
O41 O 0.1194(11) 0.3561(16) 0.7005(11) 0.074(6) Uani 1 d . . .
O42 O -0.0011(12) 0.426(3) 0.6051(16) 0.152(13) Uani 1 d . . .
O43 O 0.1146(14) 0.492(3) 0.6029(19) 0.161(15) Uani 1 d . . .
O44 O 0.062(3) 0.552(2) 0.6883(19) 0.22(2) Uani 1 d . . .
N1 N 0.2331(7) -0.1941(13) 0.1024(8) 0.027(3) Uani 1 d . . .
N2 N 0.7419(9) -0.1965(13) 0.2948(8) 0.029(3) Uani 1 d . . .
C1 C 0.2870(11) -0.0950(17) 0.0896(9) 0.032(4) Uani 1 d . . .
C2 C 0.1662(10) -0.2366(19) 0.0270(9) 0.033(4) Uani 1 d . . .
C3 C 0.1072(11) -0.3211(18) 0.0502(13) 0.044(5) Uani 1 d . . .
C1' C 0.7061(11) -0.0679(15) 0.2658(11) 0.033(4) Uani 1 d . . .
C2' C 0.7821(11) -0.2139(17) 0.3824(10) 0.033(4) Uani 1 d . . .
C3' C 0.8554(11) -0.1319(16) 0.4182(12) 0.037(4) Uani 1 d . . .

loop_
_atom_site_aniso_label
_atom_site_aniso_U_11
_atom_site_aniso_U_22
_atom_site_aniso_U_33
_atom_site_aniso_U_23
_atom_site_aniso_U_13
_atom_site_aniso_U_12
Eu1 0.0245(4) 0.0328(5) 0.0269(5) -0.0039(4) 0.0115(3) -0.0040(3)
Eu2 0.0214(4) 0.0242(4) 0.0213(4) -0.0006(3) 0.0080(3) -0.0011(3)
Cl1 0.076(4) 0.040(3) 0.037(3) 0.005(2) 0.033(2) 0.011(2)
Cl2 0.059(3) 0.046(3) 0.050(3) -0.007(2) 0.026(2) -0.006(2)
Cl3 0.053(3) 0.084(4) 0.037(3) 0.003(3) 0.019(2) -0.012(3)
Cl4 0.047(3) 0.043(3) 0.073(4) 0.009(3) 0.027(3) 0.007(2)
P1 0.0212(19) 0.028(2) 0.023(2) 0.0045(17) 0.0043(15) -0.0023(16)
P2 0.024(2) 0.030(2) 0.031(2) 0.0011(18) 0.0083(17) 0.0000(17)
O1 0.045(7) 0.020(6) 0.030(6) -0.004(5) 0.007(5) -0.013(5)
O2 0.036(7) 0.044(8) 0.032(7) 0.019(6) 0.014(5) 0.022(6)
O3 0.035(6) 0.028(7) 0.041(7) -0.003(5) 0.017(5) 0.001(5)
O4 0.026(6) 0.027(7) 0.066(9) -0.006(6) -0.001(6) -0.012(5)
O5 0.044(8) 0.053(9) 0.049(9) -0.018(7) 0.031(6) -0.032(6)
O1' 0.050(8) 0.032(7) 0.054(9) 0.025(6) 0.023(7) 0.017(6)
O2' 0.024(6) 0.026(6) 0.046(7) -0.004(5) 0.009(5) -0.016(5)
O3' 0.031(6) 0.042(8) 0.044(8) -0.007(6) 0.006(5) -0.004(6)
O4' 0.067(10) 0.070(11) 0.036(8) -0.017(7) 0.018(7) -0.032(8)
O5' 0.035(6) 0.030(6) 0.035(7) 0.001(5) 0.014(5) -0.011(5)
O1W 0.067(11) 0.035(9) 0.136(18) -0.017(10) 0.049(11) -0.001(8)
O2W 0.073(11) 0.101(14) 0.030(8) -0.004(8) 0.014(7) -0.011(10)
O3W 0.023(7) 0.088(12) 0.072(11) 0.006(9) 0.027(7) 0.000(7)
O4W 0.056(9) 0.041(8) 0.093(12) 0.026(8) 0.046(9) 0.009(7)
O5W 0.093(13) 0.062(11) 0.048(9) -0.002(8) 0.042(9) 0.022(9)
O6W 0.085(11) 0.054(10) 0.047(9) 0.006(7) 0.038(8) -0.023(8)
O7W 0.062(10) 0.069(11) 0.041(9) -0.003(7) 0.015(7) -0.008(8)
O8W 0.124(17) 0.073(13) 0.046(10) 0.017(9) 0.029(10) 0.028(12)
O11 0.28(5) 0.36(6) 0.17(3) -0.12(4) 0.19(3) -0.18(4)
O12 0.24(4) 0.20(3) 0.087(18) 0.00(2) -0.04(2) 0.15(3)
O13 0.099(14) 0.127(17) 0.036(9) -0.005(10) 0.046(9) -0.027(12)
O14 0.32(4) 0.076(17) 0.101(19) -0.070(15) 0.07(2) -0.06(2)
O21 0.118(17) 0.093(16) 0.058(12) 0.020(11) 0.018(11) 0.017(13)
O22 0.117(15) 0.041(9) 0.053(10) -0.007(7) 0.050(10) -0.013(9)
O23 0.16(2) 0.079(14) 0.082(15) -0.035(12) 0.075(15) -0.008(14)
O24 0.055(11) 0.116(18) 0.16(2) -0.005(16) 0.066(14) 0.004(11)
O31 0.18(2) 0.15(2) 0.076(15) 0.003(15) 0.067(16) -0.08(2)
O32 0.12(2) 0.17(3) 0.17(3) -0.02(2) 0.01(2) 0.06(2)
O33 0.18(3) 0.26(4) 0.093(19) -0.11(2) 0.087(19) -0.13(3)
O34 0.060(10) 0.076(12) 0.078(12) -0.007(10) 0.026(9) -0.030(9)
O41 0.095(13) 0.060(11) 0.095(14) 0.044(10) 0.067(11) 0.041(10)
O42 0.039(11) 0.22(3) 0.14(2) 0.05(2) -0.022(12) -0.030(15)
O43 0.082(16) 0.23(3) 0.20(3) 0.16(3) 0.089(18) 0.073(18)
O44 0.45(6) 0.031(12) 0.15(3) 0.002(14) 0.08(3) 0.09(2)
N1 0.015(6) 0.031(8) 0.028(7) -0.003(6) 0.003(5) -0.015(5)
N2 0.039(8) 0.025(7) 0.022(7) -0.003(6) 0.011(6) 0.005(6)
C1 0.041(10) 0.034(10) 0.017(8) 0.010(7) 0.007(7) -0.008(8)
C2 0.034(9) 0.056(12) 0.011(8) -0.003(7) 0.009(6) -0.003(8)
C3 0.033(10) 0.026(10) 0.063(15) -0.010(9) 0.010(9) -0.018(8)
C1' 0.038(9) 0.020(9) 0.041(10) 0.009(7) 0.013(8) -0.001(7)
C2' 0.040(10) 0.032(10) 0.026(9) -0.002(7) 0.012(7) -0.010(8)
C3' 0.041(10) 0.020(9) 0.049(12) 0.002(8) 0.016(9) 0.008(7)

loop_
_atom_type_symbol
_atom_type_description
_atom_type_scat_dispersion_real
_atom_type_scat_dispersion_imag
_atom_type_scat_source
C C 0.0033 0.0016 'International Tables Vol C Tables 4.2.6.8 and 6.1.1.4'
H H 0.0000 0.0000 'International Tables Vol C Tables 4.2.6.8 and 6.1.1.4'
N N 0.0061 0.0033 'International Tables Vol C Tables 4.2.6.8 and 6.1.1.4'
O O 0.0106 0.0060 'International Tables Vol C Tables 4.2.6.8 and 6.1.1.4'
P P 0.1023 0.0942 'International Tables Vol C Tables 4.2.6.8 and 6.1.1.4'
Cl Cl 0.1484 0.1585 'International Tables Vol C Tables 4.2.6.8 and 6.1.1.4'
Eu Eu -0.1578 3.6682 'International Tables Vol C Tables 4.2.6.8 and 6.1.1.4'

loop_
_geom_angle_atom_site_label_1
_geom_angle_atom_site_label_2
_geom_angle_atom_site_label_3
_geom_angle
_geom_angle_site_symmetry_1
_geom_angle_site_symmetry_3
_geom_angle_publ_flag
O4' Eu1 O5' 135.9(5) 4_455 2_645 ?
O4' Eu1 O1W 68.0(6) 4_455 . ?
O5' Eu1 O1W 138.2(5) 2_645 . ?
O4' Eu1 O2W 139.4(6) 4_455 . ?
O5' Eu1 O2W 83.5(5) 2_645 . ?
O1W Eu1 O2W 74.6(7) . . ?
O4' Eu1 O4 69.9(5) 4_455 3_545 ?
O5' Eu1 O4 74.1(4) 2_645 3_545 ?
O1W Eu1 O4 137.6(6) . 3_545 ?
O2W Eu1 O4 147.0(6) . 3_545 ?
O4' Eu1 O3W 71.6(5) 4_455 . ?
O5' Eu1 O3W 140.0(5) 2_645 . ?
O1W Eu1 O3W 72.3(6) . . ?
O2W Eu1 O3W 82.6(6) . . ?
O4 Eu1 O3W 99.2(5) 3_545 . ?
O4' Eu1 O4W 123.3(6) 4_455 . ?
O5' Eu1 O4W 70.0(4) 2_645 . ?
O1W Eu1 O4W 132.5(6) . . ?
O2W Eu1 O4W 72.9(6) . . ?
O4 Eu1 O4W 76.8(5) 3_545 . ?
O3W Eu1 O4W 70.1(5) . . ?
O4' Eu1 O5 108.4(6) 4_455 . ?
O5' Eu1 O5 70.7(5) 2_645 . ?
O1W Eu1 O5 68.6(5) . . ?
O2W Eu1 O5 70.4(5) . . ?
O4 Eu1 O5 121.9(5) 3_545 . ?
O3W Eu1 O5 136.9(5) . . ?
O4W Eu1 O5 128.1(5) . . ?
O4' Eu1 O4 73.0(5) 4_455 . ?
O5' Eu1 O4 74.6(4) 2_645 . ?
O1W Eu1 O4 86.5(6) . . ?
O2W Eu1 O4 120.7(5) . . ?
O4 Eu1 O4 76.6(4) 3_545 . ?
O3W Eu1 O4 143.5(5) . . ?
O4W Eu1 O4 140.2(5) . . ?
O5 Eu1 O4 50.4(4) . . ?
O4' Eu1 C3 90.4(6) 4_455 . ?
O5' Eu1 C3 71.4(5) 2_645 . ?
O1W Eu1 C3 75.6(6) . . ?
O2W Eu1 C3 95.3(6) . . ?
O4 Eu1 C3 100.0(5) 3_545 . ?
O3W Eu1 C3 147.2(6) . . ?
O4W Eu1 C3 140.6(5) . . ?
O5 Eu1 C3 25.0(5) . . ?
O4 Eu1 C3 25.5(5) . . ?
O4' Eu1 Eu1 66.2(4) 4_455 3_545 ?
O5' Eu1 Eu1 69.9(3) 2_645 3_545 ?
O1W Eu1 Eu1 114.1(5) . 3_545 ?
O2W Eu1 Eu1 148.1(4) . 3_545 ?
O4 Eu1 Eu1 40.3(3) 3_545 3_545 ?
O3W Eu1 Eu1 129.2(4) . 3_545 ?
O4W Eu1 Eu1 111.9(4) . 3_545 ?
O5 Eu1 Eu1 84.1(3) . 3_545 ?
O4 Eu1 Eu1 36.2(3) . 3_545 ?
C3 Eu1 Eu1 60.3(4) . 3_545 ?
O1' Eu2 O2' 148.0(5) . 2_655 ?
O1' Eu2 O1 84.2(5) . . ?
O2' Eu2 O1 92.9(4) 2_655 . ?
O1' Eu2 O2 81.7(5) . 2_655 ?
O2' Eu2 O2 84.8(4) 2_655 2_655 ?
O1 Eu2 O2 148.8(4) . 2_655 ?
O1' Eu2 O6W 120.4(5) . . ?
O2' Eu2 O6W 83.0(5) 2_655 . ?
O1 Eu2 O6W 136.4(5) . . ?
O2 Eu2 O6W 74.3(5) 2_655 . ?
O1' Eu2 O7W 134.7(6) . . ?
O2' Eu2 O7W 72.1(5) 2_655 . ?
O1 Eu2 O7W 70.2(5) . . ?
O2 Eu2 O7W 136.9(5) 2_655 . ?
O6W Eu2 O7W 67.3(5) . . ?
O1' Eu2 O5W 72.7(5) . . ?
O2' Eu2 O5W 139.0(5) 2_655 . ?
O1 Eu2 O5W 85.7(5) . . ?
O2 Eu2 O5W 116.0(5) 2_655 . ?
O6W Eu2 O5W 70.7(6) . . ?
O7W Eu2 O5W 68.9(5) . . ?
O1' Eu2 O13 78.1(6) . . ?
O2' Eu2 O13 70.8(6) 2_655 . ?
O1 Eu2 O13 71.9(5) . . ?
O2 Eu2 O13 78.0(5) 2_655 . ?
O6W Eu2 O13 143.3(6) . . ?
O7W Eu2 O13 124.4(6) . . ?
O5W Eu2 O13 144.7(6) . . ?
O12 Cl1 O14 115(2) . . ?
O12 Cl1 O11 102(3) . . ?
O14 Cl1 O11 108(2) . . ?
O12 Cl1 O13 113.3(18) . . ?
O14 Cl1 O13 114.3(16) . . ?
O11 Cl1 O13 102.7(17) . . ?
O21 Cl2 O23 113.4(15) . . ?
O21 Cl2 O24 107.3(15) . . ?
O23 Cl2 O24 110.1(15) . . ?
O21 Cl2 O22 106.6(12) . . ?
O23 Cl2 O22 109.0(11) . . ?
O24 Cl2 O22 110.3(13) . . ?
O33 Cl3 O31 117.2(18) . . ?
O33 Cl3 O34 116.6(14) . . ?
O31 Cl3 O34 111.6(14) . . ?
O33 Cl3 O32 104(2) . . ?
O31 Cl3 O32 100(2) . . ?
O34 Cl3 O32 104.5(17) . . ?
O42 Cl4 O43 113.1(18) . . ?
O42 Cl4 O41 117.2(17) . . ?
O43 Cl4 O41 113.4(12) . . ?
O42 Cl4 O44 96(3) . . ?
O43 Cl4 O44 107(2) . . ?
O41 Cl4 O44 108.2(15) . . ?
O2 P1 O1 120.3(7) . . ?
O2 P1 O3 109.6(7) . . ?
O1 P1 O3 107.0(7) . . ?
O2 P1 C1 109.6(8) . . ?
O1 P1 C1 106.0(7) . . ?
O3 P1 C1 103.1(8) . . ?
O2' P2 O1' 117.5(7) . . ?
O2' P2 O3' 109.5(7) . . ?
O1' P2 O3' 110.0(8) . . ?
O2' P2 C1' 110.5(8) . . ?
O1' P2 C1' 105.2(8) . . ?
O3' P2 C1' 103.0(8) . . ?
P1 O1 Eu2 155.4(7) . . ?
P1 O2 Eu2 169.7(9) . 2_645 ?
C3 O4 Eu1 153.4(13) . 3_545 ?
C3 O4 Eu1 88.6(13) . . ?
Eu1 O4 Eu1 103.4(4) 3_545 . ?
C3 O5 Eu1 97.4(10) . . ?
P2 O1' Eu2 172.2(9) . . ?
P2 O2' Eu2 162.0(8) . 2_645 ?
C3' O4' Eu1 142.2(13) . 4_656 ?
C3' O5' Eu1 136.2(12) . 2_655 ?
Cl1 O13 Eu2 152.2(12) . . ?
C2 N1 C1 112.5(13) . . ?
C2' N2 C1' 116.4(13) . . ?
N1 C1 P1 112.8(11) . . ?
N1 C2 C3 106.7(13) . . ?
O4 C3 O5 123.5(18) . . ?
O4 C3 C2 118.4(19) . . ?
O5 C3 C2 118.1(15) . . ?
O4 C3 Eu1 65.9(11) . . ?
O5 C3 Eu1 57.7(9) . . ?
C2 C3 Eu1 173.9(14) . . ?
N2 C1' P2 114.0(12) . . ?
N2 C2' C3' 111.4(14) . . ?
O5' C3' O4' 124.6(18) . . ?
O5' C3' C2' 120.0(17) . . ?
O4' C3' C2' 115.4(17) . . ?

loop_
_geom_bond_atom_site_label_1
_geom_bond_atom_site_label_2
_geom_bond_distance
_geom_bond_site_symmetry_2
_geom_bond_publ_flag
Eu1 O4' 2.375(14) 4_455 ?
Eu1 O5' 2.391(11) 2_645 ?
Eu1 O1W 2.421(15) . ?
Eu1 O2W 2.421(15) . ?
Eu1 O4 2.437(13) 3_545 ?
Eu1 O3W 2.454(12) . ?
Eu1 O4W 2.468(14) . ?
Eu1 O5 2.491(11) . ?
Eu1 O4 2.669(15) . ?
Eu1 C3 2.92(2) . ?
Eu1 Eu1 4.0105(19) 3_545 ?
Eu2 O1' 2.244(12) . ?
Eu2 O2' 2.308(10) 2_655 ?
Eu2 O1 2.315(11) . ?
Eu2 O2 2.342(11) 2_655 ?
Eu2 O6W 2.465(13) . ?
Eu2 O7W 2.526(15) . ?
Eu2 O5W 2.507(14) . ?
Eu2 O13 2.599(15) . ?
Cl1 O12 1.31(2) . ?
Cl1 O14 1.32(2) . ?
Cl1 O11 1.41(3) . ?
Cl1 O13 1.423(16) . ?
Cl2 O21 1.381(19) . ?
Cl2 O23 1.406(18) . ?
Cl2 O24 1.436(18) . ?
Cl2 O22 1.448(16) . ?
Cl3 O33 1.32(2) . ?
Cl3 O31 1.35(2) . ?
Cl3 O34 1.400(16) . ?
Cl3 O32 1.52(3) . ?
Cl4 O42 1.285(19) . ?
Cl4 O43 1.34(2) . ?
Cl4 O41 1.404(16) . ?
Cl4 O44 1.43(3) . ?
P1 O2 1.466(12) . ?
P1 O1 1.499(12) . ?
P1 O3 1.593(12) . ?
P1 C1 1.809(17) . ?
P2 O2' 1.483(12) . ?
P2 O1' 1.510(13) . ?
P2 O3' 1.596(13) . ?
P2 C1' 1.802(19) . ?
O2 Eu2 2.342(11) 2_645 ?
O4 C3 1.26(2) . ?
O4 Eu1 2.437(13) 3_545 ?
O5 C3 1.24(2) . ?
O2' Eu2 2.308(10) 2_645 ?
O4' C3' 1.28(2) . ?
O4' Eu1 2.375(14) 4_656 ?
O5' C3' 1.24(2) . ?
O5' Eu1 2.391(11) 2_655 ?
N1 C2 1.50(2) . ?
N1 C1 1.51(2) . ?
N2 C2' 1.51(2) . ?
N2 C1' 1.52(2) . ?
C2 C3 1.57(3) . ?
C2' C3' 1.49(2) . ?

loop_
_geom_torsion_atom_site_label_1
_geom_torsion_atom_site_label_2
_geom_torsion_atom_site_label_3
_geom_torsion_atom_site_label_4
_geom_torsion
_geom_torsion_site_symmetry_1
_geom_torsion_site_symmetry_2
_geom_torsion_site_symmetry_3
_geom_torsion_site_symmetry_4
_geom_torsion_publ_flag
O2 P1 O1 Eu2 -52(2) . . . . ?
O3 P1 O1 Eu2 73(2) . . . . ?
C1 P1 O1 Eu2 -177.2(18) . . . . ?
O1' Eu2 O1 P1 49.6(19) . . . . ?
O2' Eu2 O1 P1 -98.5(19) 2_655 . . . ?
O2 Eu2 O1 P1 -14(2) 2_655 . . . ?
O6W Eu2 O1 P1 178.5(17) . . . . ?
O7W Eu2 O1 P1 -168(2) . . . . ?
O5W Eu2 O1 P1 123(2) . . . . ?
O13 Eu2 O1 P1 -29.8(19) . . . . ?
O1 P1 O2 Eu2 21(5) . . . 2_645 ?
O3 P1 O2 Eu2 -103(5) . . . 2_645 ?
C1 P1 O2 Eu2 144(4) . . . 2_645 ?
O4' Eu1 O4 C3 131.2(12) 4_455 . . . ?
O5' Eu1 O4 C3 -79.1(11) 2_645 . . . ?
O1W Eu1 O4 C3 63.2(12) . . . . ?
O2W Eu1 O4 C3 -6.6(13) . . . . ?
O4 Eu1 O4 C3 -156.0(13) 3_545 . . . ?
O3W Eu1 O4 C3 116.6(13) . . . . ?
O4W Eu1 O4 C3 -106.8(13) . . . . ?
O5 Eu1 O4 C3 -1.7(11) . . . . ?
Eu1 Eu1 O4 C3 -156.0(13) 3_545 . . . ?
O4' Eu1 O4 Eu1 -72.8(5) 4_455 . . 3_545 ?
O5' Eu1 O4 Eu1 76.9(5) 2_645 . . 3_545 ?
O1W Eu1 O4 Eu1 -140.8(6) . . . 3_545 ?
O2W Eu1 O4 Eu1 149.4(6) . . . 3_545 ?
O4 Eu1 O4 Eu1 0.0 3_545 . . 3_545 ?
O3W Eu1 O4 Eu1 -87.3(9) . . . 3_545 ?
O4W Eu1 O4 Eu1 49.3(9) . . . 3_545 ?
O5 Eu1 O4 Eu1 154.3(7) . . . 3_545 ?
C3 Eu1 O4 Eu1 156.0(13) . . . 3_545 ?
O4' Eu1 O5 C3 -45.8(13) 4_455 . . . ?
O5' Eu1 O5 C3 87.4(13) 2_645 . . . ?
O1W Eu1 O5 C3 -102.1(14) . . . . ?
O2W Eu1 O5 C3 177.2(14) . . . . ?
O4 Eu1 O5 C3 31.5(14) 3_545 . . . ?
O3W Eu1 O5 C3 -128.3(12) . . . . ?
O4W Eu1 O5 C3 129.9(13) . . . . ?
O4 Eu1 O5 C3 1.7(11) . . . . ?
Eu1 Eu1 O5 C3 16.7(12) 3_545 . . . ?
O2' P2 O1' Eu2 35(8) . . . . ?
O3' P2 O1' Eu2 -91(7) . . . . ?
C1' P2 O1' Eu2 159(7) . . . . ?
O2' Eu2 O1' P2 36(8) 2_655 . . . ?
O1 Eu2 O1' P2 -50(7) . . . . ?
O2 Eu2 O1' P2 102(7) 2_655 . . . ?
O6W Eu2 O1' P2 168(7) . . . . ?
O7W Eu2 O1' P2 -105(7) . . . . ?
O5W Eu2 O1' P2 -138(7) . . . . ?
O13 Eu2 O1' P2 22(7) . . . . ?
O1' P2 O2' Eu2 35(3) . . . 2_645 ?
O3' P2 O2' Eu2 161(2) . . . 2_645 ?
C1' P2 O2' Eu2 -86(3) . . . 2_645 ?
O12 Cl1 O13 Eu2 -56(4) . . . . ?
O14 Cl1 O13 Eu2 79(4) . . . . ?
O11 Cl1 O13 Eu2 -165(3) . . . . ?
O1' Eu2 O13 Cl1 55(3) . . . . ?
O2' Eu2 O13 Cl1 -118(3) 2_655 . . . ?
O1 Eu2 O13 Cl1 142(3) . . . . ?
O2 Eu2 O13 Cl1 -29(3) 2_655 . . . ?
O6W Eu2 O13 Cl1 -71(3) . . . . ?
O7W Eu2 O13 Cl1 -169(3) . . . . ?
O5W Eu2 O13 Cl1 89(3) . . . . ?
C2 N1 C1 P1 173.3(12) . . . . ?
O2 P1 C1 N1 53.5(14) . . . . ?
O1 P1 C1 N1 -175.3(12) . . . . ?
O3 P1 C1 N1 -63.1(13) . . . . ?
C1 N1 C2 C3 -170.7(14) . . . . ?
Eu1 O4 C3 O5 -115(3) 3_545 . . . ?
Eu1 O4 C3 O5 3(2) . . . . ?
Eu1 O4 C3 C2 67(4) 3_545 . . . ?
Eu1 O4 C3 C2 -175.2(16) . . . . ?
Eu1 O4 C3 Eu1 -118(3) 3_545 . . . ?
Eu1 O5 C3 O4 -3(2) . . . . ?
Eu1 O5 C3 C2 175.0(15) . . . . ?
N1 C2 C3 O4 -170.4(17) . . . . ?
N1 C2 C3 O5 11(2) . . . . ?
N1 C2 C3 Eu1 55(13) . . . . ?
O4' Eu1 C3 O4 -46.0(11) 4_455 . . . ?
O5' Eu1 C3 O4 93.0(11) 2_645 . . . ?
O1W Eu1 C3 O4 -113.1(12) . . . . ?
O2W Eu1 C3 O4 174.3(11) . . . . ?
O4 Eu1 C3 O4 23.7(13) 3_545 . . . ?
O3W Eu1 C3 O4 -101.2(14) . . . . ?
O4W Eu1 C3 O4 105.0(13) . . . . ?
O5 Eu1 C3 O4 177(2) . . . . ?
Eu1 Eu1 C3 O4 16.1(9) 3_545 . . . ?
O4' Eu1 C3 O5 137.1(13) 4_455 . . . ?
O5' Eu1 C3 O5 -83.9(13) 2_645 . . . ?
O1W Eu1 C3 O5 70.0(13) . . . . ?
O2W Eu1 C3 O5 -2.6(13) . . . . ?
O4 Eu1 C3 O5 -153.2(12) 3_545 . . . ?
O3W Eu1 C3 O5 81.9(16) . . . . ?
O4W Eu1 C3 O5 -71.9(16) . . . . ?
O4 Eu1 C3 O5 -177(2) . . . . ?
Eu1 Eu1 C3 O5 -160.8(14) 3_545 . . . ?
O4' Eu1 C3 C2 90(12) 4_455 . . . ?
O5' Eu1 C3 C2 -131(13) 2_645 . . . ?
O1W Eu1 C3 C2 23(12) . . . . ?
O2W Eu1 C3 C2 -49(13) . . . . ?
O4 Eu1 C3 C2 160(12) 3_545 . . . ?
O3W Eu1 C3 C2 35(13) . . . . ?
O4W Eu1 C3 C2 -119(12) . . . . ?
O5 Eu1 C3 C2 -47(12) . . . . ?
O4 Eu1 C3 C2 136(13) . . . . ?
Eu1 Eu1 C3 C2 152(13) 3_545 . . . ?
C2' N2 C1' P2 -50.8(17) . . . . ?
O2' P2 C1' N2 -31.5(14) . . . . ?
O1' P2 C1' N2 -159.3(12) . . . . ?
O3' P2 C1' N2 85.4(13) . . . . ?
C1' N2 C2' C3' -63.8(19) . . . . ?
Eu1 O5' C3' O4' -1(3) 2_655 . . . ?
Eu1 O5' C3' C2' -178.3(12) 2_655 . . . ?
Eu1 O4' C3' O5' -12(3) 4_656 . . . ?
Eu1 O4' C3' C2' 166.1(16) 4_656 . . . ?
N2 C2' C3' O5' -18(2) . . . . ?
N2 C2' C3' O4' 163.7(16) . . . . ?
